data_7006947
loop_
_publ_author_name
'Hitchcock, Peter B.'
'Huang, Qigu'
'Lappert, Michael F.'
'Wei, Xue-Hong'
'Zhou, Meisu'

_publ_section_title
;
 Synthesis and structures of some heterometallic [(Li, Y)2, (M3, Ce) (M
 = Li or Na), (Li, Zr2) and (Li, Zr)4] oligomeric diamides derived from
 1,2-bis(neopentylamino)benzene.
;
_journal_issue 24
_journal_name_full 'Dalton transactions (Cambridge, England : 2003)'
_journal_page_first 2991
_journal_page_last 2997
_journal_paper_doi 10.1039/b515790k
_journal_year 2006
_chemical_compound_source 'synthesis as described'
_chemical_formula_moiety 'C48 H92 Cl4 Li2 N4 O4 Y2'
_chemical_formula_sum 'C48 H92 Cl4 Li2 N4 O4 Y2'
_chemical_formula_weight 1122.76
_chemical_name_common ((C6H4(NCH2tBu)2YCl2Li(OEt2)2)2)
_chemical_name_systematic
;
?
;
_space_group_IT_number 14
_symmetry_cell_setting monoclinic
_symmetry_Int_Tables_number 14
_symmetry_space_group_name_Hall '-P 2yn'
_symmetry_space_group_name_H-M 'P 1 21/n 1'
_atom_sites_solution_hydrogens geom
_atom_sites_solution_primary direct
_atom_sites_solution_secondary difmap
_audit_conform_dict_location ftp://ftp.iucr.org/pub/cif_core.dic
_audit_conform_dict_name cif_core.dic
_audit_conform_dict_version 2.2
_audit_creation_date 2003-02-22T10:14:36-00:00
_audit_creation_method 'WinGX routine CIF_UPDATE'
_cell_angle_alpha 90
_cell_angle_beta 101.285(1)
_cell_angle_gamma 90
_cell_formula_units_Z 2
_cell_length_a 10.5385(2)
_cell_length_b 11.3638(2)
_cell_length_c 25.4693(4)
_cell_measurement_reflns_used 14283
_cell_measurement_temperature 173(2)
_cell_measurement_theta_max 26.022
_cell_measurement_theta_min 3.705
_cell_measurement_wavelength 0.71073
_cell_volume 2991.17(9)
_computing_cell_refinement 'HKL Scalepack (Otwinowski & Minor 1997)'
_computing_data_collection 'Collect (Nonius BV, 1997-2000)'
_computing_data_reduction 'HKL Denzo and Scalepack (Otwinowski & Minor 1997)'
_computing_molecular_graphics 'Ortep-3 for Windows (Farrugia, 1997)'
_computing_publication_material 'WinGX publication routines (Farrugia, 1999)'
_computing_structure_refinement 'SHELXL-97 (Sheldrick, 1997)'
_computing_structure_solution 'SHELXS-97 (Sheldrick, 1997)'
_diffrn_ambient_temperature 173(2)
_diffrn_measured_fraction_theta_full 0.984
_diffrn_measured_fraction_theta_max 0.984
_diffrn_measurement_device '95mm CCD camera on \k-goniostat'
_diffrn_measurement_device_type KappaCCD
_diffrn_measurement_method CCD
_diffrn_radiation_monochromator graphite
_diffrn_radiation_probe x-ray
_diffrn_radiation_type MoK\a
_diffrn_radiation_wavelength 0.71073
_diffrn_reflns_av_R_equivalents 0.0529
_diffrn_reflns_av_unetI/netI 0.044
_diffrn_reflns_limit_h_max 12
_diffrn_reflns_limit_h_min -12
_diffrn_reflns_limit_k_max 9
_diffrn_reflns_limit_k_min -14
_diffrn_reflns_limit_l_max 31
_diffrn_reflns_limit_l_min -31
_diffrn_reflns_number 18304
_diffrn_reflns_theta_full 26.04
_diffrn_reflns_theta_max 26.04
_diffrn_reflns_theta_min 3.72
_exptl_absorpt_coefficient_mu 2.149
_exptl_absorpt_correction_T_max 0.5067
_exptl_absorpt_correction_T_min 0.4058
_exptl_absorpt_correction_type multi-scan
_exptl_absorpt_process_details
;
[c.f. r.h. blessing, acta cryst. (1995), a51, 33-38]
;
_exptl_crystal_colour yellow
_exptl_crystal_density_diffrn 1.247
_exptl_crystal_density_method 'not measured'
_exptl_crystal_description prism
_exptl_crystal_F_000 1184
_exptl_crystal_size_max 0.4
_exptl_crystal_size_mid 0.4
_exptl_crystal_size_min 0.3
_refine_diff_density_max 0.592
_refine_diff_density_min -0.489
_refine_diff_density_rms 0.077
_refine_ls_extinction_method none
_refine_ls_goodness_of_fit_ref 1.183
_refine_ls_hydrogen_treatment riding
_refine_ls_matrix_type full
_refine_ls_number_parameters 298
_refine_ls_number_reflns 5795
_refine_ls_number_restraints 6
_refine_ls_restrained_S_all 1.185
_refine_ls_R_factor_all 0.0663
_refine_ls_R_factor_gt 0.052
_refine_ls_shift/su_max 0.001
_refine_ls_shift/su_mean 0
_refine_ls_structure_factor_coef Fsqd
_refine_ls_weighting_details 'calc w=1/[\s^2^(Fo^2^)+(0.0069P)^2^+9.0949P] where P=(Fo^2^+2Fc^2^)/3'
_refine_ls_weighting_scheme calc
_refine_ls_wR_factor_gt 0.1126
_refine_ls_wR_factor_ref 0.1179
_reflns_number_gt 4824
_reflns_number_total 5795
_reflns_threshold_expression >2sigma(I)
_cod_data_source_file b515790k.txt
_cod_data_source_block (1)-feb2103
_cod_original_sg_symbol_H-M P2(1)/n
_cod_database_code 7006947

loop_
_symmetry_equiv_pos_as_xyz
'x, y, z'
'-x+1/2, y+1/2, -z+1/2'
'-x, -y, -z'
'x-1/2, -y-1/2, z-1/2'

loop_
_atom_site_label
_atom_site_type_symbol
_atom_site_fract_x
_atom_site_fract_y
_atom_site_fract_z
_atom_site_U_iso_or_equiv
_atom_site_adp_type
_atom_site_occupancy
_atom_site_symmetry_multiplicity
_atom_site_calc_flag
_atom_site_refinement_flags
_atom_site_disorder_assembly
_atom_site_disorder_group
Y Y -0.00579(4) 0.49335(3) -0.094004(14) 0.02428(11) Uani 1 1 d . . .
Li Li -0.0074(8) 0.4628(7) -0.2351(3) 0.0411(18) Uani 1 1 d . A .
Cl1 Cl -0.07543(12) 0.33637(10) -0.17258(4) 0.0399(3) Uani 1 1 d . . .
Cl2 Cl 0.05414(11) 0.62054(10) -0.17424(4) 0.0364(3) Uani 1 1 d . . .
O1 O 0.1373(3) 0.3891(3) -0.25911(15) 0.0498(9) Uani 1 1 d . . .
O2 O -0.1444(4) 0.5116(4) -0.29309(14) 0.0632(11) Uani 1 1 d D . .
N1 N 0.0762(3) 0.3468(3) -0.03543(13) 0.0254(7) Uani 1 1 d . . .
N2 N 0.1633(3) 0.5651(3) -0.03190(12) 0.0240(7) Uani 1 1 d . . .
C7 C 0.0365(4) 0.2230(3) -0.04192(17) 0.0281(9) Uani 1 1 d . . .
H7A H -0.0403 0.2177 -0.0713 0.034 Uiso 1 1 calc R . .
H7B H 0.0097 0.1966 -0.0087 0.034 Uiso 1 1 calc R . .
C8 C 0.1407(4) 0.1374(4) -0.05427(18) 0.0356(10) Uani 1 1 d . . .
C9 C 0.2081(5) 0.1854(5) -0.0973(2) 0.0547(14) Uani 1 1 d . . .
H9A H 0.1434 0.2038 -0.1295 0.082 Uiso 1 1 calc R . .
H9B H 0.2685 0.1263 -0.106 0.082 Uiso 1 1 calc R . .
H9C H 0.2558 0.257 -0.0842 0.082 Uiso 1 1 calc R . .
C10 C 0.0698(5) 0.0232(4) -0.0745(2) 0.0529(14) Uani 1 1 d . . .
H10A H 0.0259 -0.0081 -0.0469 0.079 Uiso 1 1 calc R . .
H10B H 0.1323 -0.0347 -0.0824 0.079 Uiso 1 1 calc R . .
H10C H 0.0058 0.0396 -0.1071 0.079 Uiso 1 1 calc R . .
C11 C 0.2423(5) 0.1085(5) -0.0044(2) 0.0488(13) Uani 1 1 d . . .
H11A H 0.1995 0.0774 0.0235 0.073 Uiso 1 1 calc R . .
H11B H 0.2901 0.1802 0.0086 0.073 Uiso 1 1 calc R . .
H11C H 0.3025 0.0496 -0.0134 0.073 Uiso 1 1 calc R . .
C12 C 0.2195(4) 0.6818(3) -0.03535(16) 0.0268(9) Uani 1 1 d . . .
H12A H 0.2177 0.7243 -0.0016 0.032 Uiso 1 1 calc R . .
H12B H 0.1635 0.7257 -0.0646 0.032 Uiso 1 1 calc R . .
C13 C 0.3603(4) 0.6848(4) -0.04535(17) 0.0305(9) Uani 1 1 d . . .
C14 C 0.3758(4) 0.5963(4) -0.08840(17) 0.0350(10) Uani 1 1 d . . .
H14A H 0.3128 0.6135 -0.1212 0.052 Uiso 1 1 calc R . .
H14B H 0.361 0.5167 -0.0761 0.052 Uiso 1 1 calc R . .
H14C H 0.4636 0.6017 -0.0956 0.052 Uiso 1 1 calc R . .
C15 C 0.3865(5) 0.8088(4) -0.0639(2) 0.0468(12) Uani 1 1 d . . .
H15A H 0.3767 0.8657 -0.036 0.07 Uiso 1 1 calc R . .
H15B H 0.3248 0.8273 -0.0969 0.07 Uiso 1 1 calc R . .
H15C H 0.4748 0.8129 -0.0706 0.07 Uiso 1 1 calc R . .
C16 C 0.4595(4) 0.6569(4) 0.00564(18) 0.0392(11) Uani 1 1 d . . .
H16A H 0.4504 0.7136 0.0337 0.059 Uiso 1 1 calc R . .
H16B H 0.547 0.6621 -0.0019 0.059 Uiso 1 1 calc R . .
H16C H 0.4446 0.5772 0.0178 0.059 Uiso 1 1 calc R . .
C17 C 0.2658(6) 0.4393(7) -0.2460(3) 0.081(2) Uani 1 1 d . . .
H17A H 0.3062 0.4329 -0.2778 0.097 Uiso 1 1 calc R . .
H17B H 0.2575 0.5241 -0.2384 0.097 Uiso 1 1 calc R . .
C18 C 0.3501(8) 0.3878(9) -0.2020(4) 0.120(3) Uani 1 1 d . . .
H18A H 0.4342 0.4276 -0.1965 0.18 Uiso 1 1 calc R . .
H18B H 0.3615 0.3042 -0.2092 0.18 Uiso 1 1 calc R . .
H18C H 0.3131 0.396 -0.1698 0.18 Uiso 1 1 calc R . .
C19 C 0.1355(6) 0.2668(6) -0.2720(3) 0.0657(17) Uani 1 1 d . . .
H19A H 0.1656 0.2206 -0.239 0.079 Uiso 1 1 calc R . .
H19B H 0.1955 0.2518 -0.2968 0.079 Uiso 1 1 calc R . .
C20 C 0.0040(6) 0.2289(6) -0.2974(3) 0.0696(18) Uani 1 1 d . . .
H20A H 0.0048 0.1447 -0.3057 0.104 Uiso 1 1 calc R . .
H20B H -0.025 0.2735 -0.3305 0.104 Uiso 1 1 calc R . .
H20C H -0.0552 0.2431 -0.2728 0.104 Uiso 1 1 calc R . .
C21 C -0.2758(8) 0.5203(9) -0.2814(4) 0.116(3) Uani 1 1 d D A .
H21A H -0.2691 0.5436 -0.2435 0.139 Uiso 1 1 calc R . .
H21B H -0.3238 0.583 -0.304 0.139 Uiso 1 1 calc R . .
C22 C -0.3454(9) 0.4164(9) -0.2904(4) 0.125(4) Uani 1 1 d D . .
H22A H -0.4307 0.4273 -0.2812 0.188 Uiso 1 1 calc R A .
H22B H -0.2987 0.3538 -0.2682 0.188 Uiso 1 1 calc R . .
H22C H -0.356 0.3946 -0.3283 0.188 Uiso 1 1 calc R . .
C1 C 0.1352(4) 0.3860(4) 0.01395(15) 0.0256(8) Uani 1 1 d . . 1
C2 C 0.1839(3) 0.5075(4) 0.01559(15) 0.0255(8) Uani 1 1 d . . 1
C3 C 0.2414(4) 0.5523(4) 0.06653(16) 0.0304(9) Uani 1 1 d . . 1
H3 H 0.265 0.633 0.0692 0.036 Uiso 1 1 calc R . 1
C4 C 0.2654(4) 0.4840(4) 0.11325(17) 0.0361(10) Uani 1 1 d . . 1
H4 H 0.3136 0.5158 0.1456 0.043 Uiso 1 1 calc R . 1
C5 C 0.2186(4) 0.3705(4) 0.11204(17) 0.0354(10) Uani 1 1 d . . 1
H5 H 0.2324 0.3237 0.1435 0.043 Uiso 1 1 calc R . 1
C6 C 0.1494(4) 0.3251(4) 0.06275(16) 0.0324(10) Uani 1 1 d . . 1
H6 H 0.1108 0.2495 0.0628 0.039 Uiso 1 1 calc R . 1
C23 C -0.1548(16) 0.5321(18) -0.3481(4) 0.150(8) Uani 0.666(18) 1 d PD A 1
H23C H -0.1582 0.4568 -0.3679 0.18 Uiso 0.666(18) 1 calc PR A 1
H23D H -0.2339 0.5778 -0.3625 0.18 Uiso 0.666(18) 1 calc PR A 1
C24 C -0.0445(17) 0.596(2) -0.3528(9) 0.201(12) Uani 0.666(18) 1 d PD A 1
H24D H -0.0458 0.6121 -0.3907 0.302 Uiso 0.666(18) 1 calc PR A 1
H24E H 0.0327 0.5495 -0.338 0.302 Uiso 0.666(18) 1 calc PR A 1
H24F H -0.043 0.6699 -0.3332 0.302 Uiso 0.666(18) 1 calc PR A 1
C23A C -0.112(3) 0.6185(18) -0.3196(8) 0.096(10) Uiso 0.334(18) 1 d PD A 2
H23A H -0.1646 0.6838 -0.3096 0.115 Uiso 0.334(18) 1 calc PR A 2
H23B H -0.0199 0.6376 -0.3049 0.115 Uiso 0.334(18) 1 calc PR A 2
C24A C -0.128(3) 0.616(2) -0.3746(8) 0.082(8) Uiso 0.334(18) 1 d PD A 2
H24A H -0.0878 0.6858 -0.3869 0.123 Uiso 0.334(18) 1 calc PR A 2
H24B H -0.2209 0.6157 -0.3903 0.123 Uiso 0.334(18) 1 calc PR A 2
H24C H -0.0879 0.545 -0.3856 0.123 Uiso 0.334(18) 1 calc PR A 2

loop_
_atom_site_aniso_label
_atom_site_aniso_U_11
_atom_site_aniso_U_22
_atom_site_aniso_U_33
_atom_site_aniso_U_23
_atom_site_aniso_U_13
_atom_site_aniso_U_12
Y 0.0260(2) 0.0256(2) 0.02105(18) 0.00015(16) 0.00405(14) 0.00041(17)
Li 0.041(4) 0.048(5) 0.034(4) -0.003(3) 0.009(3) 0.004(4)
Cl1 0.0572(7) 0.0345(6) 0.0268(5) -0.0052(4) 0.0056(5) -0.0062(5)
Cl2 0.0441(6) 0.0369(6) 0.0283(5) 0.0051(4) 0.0075(5) -0.0054(5)
O1 0.040(2) 0.049(2) 0.064(2) -0.0095(18) 0.0193(17) -0.0015(16)
O2 0.060(2) 0.083(3) 0.041(2) 0.009(2) -0.0015(18) 0.013(2)
N1 0.0261(17) 0.0227(17) 0.0274(17) 0.0032(14) 0.0057(14) 0.0020(14)
N2 0.0227(17) 0.0260(18) 0.0238(17) 0.0012(14) 0.0056(14) -0.0014(14)
C7 0.028(2) 0.026(2) 0.030(2) 0.0023(17) 0.0055(18) -0.0028(17)
C8 0.034(2) 0.028(2) 0.044(3) -0.0046(19) 0.007(2) 0.0048(19)
C9 0.056(3) 0.049(3) 0.068(4) -0.003(3) 0.033(3) 0.013(3)
C10 0.054(3) 0.032(3) 0.069(4) -0.012(2) 0.001(3) 0.004(2)
C11 0.037(3) 0.041(3) 0.063(3) -0.013(2) -0.002(2) 0.014(2)
C12 0.024(2) 0.025(2) 0.031(2) -0.0013(17) 0.0068(17) 0.0013(17)
C13 0.023(2) 0.028(2) 0.042(2) 0.0040(19) 0.0087(18) 0.0006(17)
C14 0.029(2) 0.042(3) 0.036(2) 0.007(2) 0.0119(19) 0.0071(19)
C15 0.040(3) 0.034(3) 0.069(3) 0.011(2) 0.017(3) -0.002(2)
C16 0.028(2) 0.045(3) 0.045(3) -0.006(2) 0.007(2) -0.001(2)
C17 0.046(4) 0.077(5) 0.121(6) -0.008(5) 0.021(4) -0.007(3)
C18 0.085(6) 0.126(8) 0.134(8) -0.040(7) -0.016(6) -0.013(6)
C19 0.056(4) 0.071(4) 0.070(4) -0.032(3) 0.012(3) 0.004(3)
C20 0.060(4) 0.080(5) 0.075(4) -0.038(4) 0.027(3) -0.011(3)
C21 0.093(6) 0.137(9) 0.104(7) 0.018(6) -0.012(5) 0.044(6)
C22 0.107(7) 0.125(8) 0.120(7) 0.049(6) -0.035(6) -0.030(6)
C1 0.0212(19) 0.029(2) 0.027(2) 0.0023(17) 0.0077(16) 0.0058(16)
C2 0.0196(18) 0.031(2) 0.0268(19) -0.0003(18) 0.0061(15) 0.0022(17)
C3 0.026(2) 0.034(2) 0.030(2) -0.0018(18) 0.0043(18) -0.0012(18)
C4 0.027(2) 0.052(3) 0.027(2) -0.001(2) 0.0017(17) 0.003(2)
C5 0.032(2) 0.043(3) 0.030(2) 0.010(2) 0.0027(19) 0.009(2)
C6 0.036(2) 0.031(2) 0.030(2) 0.0042(18) 0.0061(19) 0.0073(19)
C23 0.162(16) 0.24(2) 0.045(7) 0.039(10) 0.012(8) -0.023(15)
C24 0.096(13) 0.30(3) 0.21(2) 0.11(2) 0.038(14) -0.035(16)

loop_
_atom_type_symbol
_atom_type_description
_atom_type_scat_dispersion_real
_atom_type_scat_dispersion_imag
_atom_type_scat_source
C C 0.0033 0.0016 'International Tables Vol C Tables 4.2.6.8 and 6.1.1.4'
H H 0 0 'International Tables Vol C Tables 4.2.6.8 and 6.1.1.4'
Cl Cl 0.1484 0.1585 'International Tables Vol C Tables 4.2.6.8 and 6.1.1.4'
N N 0.0061 0.0033 'International Tables Vol C Tables 4.2.6.8 and 6.1.1.4'
Y Y -2.7962 3.5667 'International Tables Vol C Tables 4.2.6.8 and 6.1.1.4'
O O 0.0106 0.006 'International Tables Vol C Tables 4.2.6.8 and 6.1.1.4'
Li Li -0.0003 0.0001 'International Tables Vol C Tables 4.2.6.8 and 6.1.1.4'

loop_
_geom_angle_atom_site_label_1
_geom_angle_atom_site_label_2
_geom_angle_atom_site_label_3
_geom_angle
_geom_angle_site_symmetry_1
_geom_angle_site_symmetry_3
_geom_angle_publ_flag
N2 Y N1 70.43(12) . . ?
N2 Y Cl1 144.81(9) . . ?
N1 Y Cl1 90.90(9) . . ?
N2 Y Cl2 93.85(8) . . ?
N1 Y Cl2 140.78(9) . . ?
Cl1 Y Cl2 81.96(4) . . ?
N2 Y C5 115.07(13) . 3_565 ?
N1 Y C5 136.52(12) . 3_565 ?
Cl1 Y C5 99.11(10) . 3_565 ?
Cl2 Y C5 82.68(10) . 3_565 ?
N2 Y C4 135.80(13) . 3_565 ?
N1 Y C4 115.36(13) . 3_565 ?
Cl1 Y C4 78.90(10) . 3_565 ?
Cl2 Y C4 101.08(10) . 3_565 ?
C5 Y C4 29.67(14) 3_565 3_565 ?
N2 Y C3 120.63(11) . 3_565 ?
N1 Y C3 86.66(12) . 3_565 ?
Cl1 Y C3 86.31(9) . 3_565 ?
Cl2 Y C3 130.83(9) . 3_565 ?
C5 Y C3 52.34(13) 3_565 3_565 ?
C4 Y C3 29.76(12) 3_565 3_565 ?
N2 Y C6 86.07(12) . 3_565 ?
N1 Y C6 120.87(12) . 3_565 ?
Cl1 Y C6 128.86(10) . 3_565 ?
Cl2 Y C6 92.35(9) . 3_565 ?
C5 Y C6 30.13(13) 3_565 3_565 ?
C4 Y C6 52.28(14) 3_565 3_565 ?
C3 Y C6 59.78(13) 3_565 3_565 ?
N2 Y C2 92.59(11) . 3_565 ?
N1 Y C2 76.65(11) . 3_565 ?
Cl1 Y C2 112.37(8) . 3_565 ?
Cl2 Y C2 141.50(8) . 3_565 ?
C5 Y C2 60.36(12) 3_565 3_565 ?
C4 Y C2 51.37(11) 3_565 3_565 ?
C3 Y C2 28.07(11) 3_565 3_565 ?
C6 Y C2 50.31(12) 3_565 3_565 ?
N2 Y C1 76.31(11) . 3_565 ?
N1 Y C1 93.06(11) . 3_565 ?
Cl1 Y C1 136.01(8) . 3_565 ?
Cl2 Y C1 118.62(8) . 3_565 ?
C5 Y C1 51.53(12) 3_565 3_565 ?
C4 Y C1 59.96(12) 3_565 3_565 ?
C3 Y C1 50.30(12) 3_565 3_565 ?
C6 Y C1 27.85(11) 3_565 3_565 ?
C2 Y C1 28.42(11) 3_565 3_565 ?
O2 Li O1 113.5(4) . . ?
O2 Li Cl1 114.2(4) . . ?
O1 Li Cl1 108.1(4) . . ?
O2 Li Cl2 110.5(4) . . ?
O1 Li Cl2 113.6(4) . . ?
Cl1 Li Cl2 95.7(3) . . ?
Li Cl1 Y 91.4(2) . . ?
Li Cl2 Y 90.9(2) . . ?
C19 O1 C17 114.0(4) . . ?
C19 O1 Li 121.1(4) . . ?
C17 O1 Li 121.0(4) . . ?
C23 O2 C23A 51.8(11) . . ?
C23 O2 C21 107.3(8) . . ?
C23A O2 C21 110.6(13) . . ?
C23 O2 Li 135.3(8) . . ?
C23A O2 Li 112.5(12) . . ?
C21 O2 Li 117.1(5) . . ?
C1 N1 C7 119.0(3) . . ?
C1 N1 Y 114.1(2) . . ?
C7 N1 Y 124.1(3) . . ?
C2 N2 C12 119.7(3) . . ?
C2 N2 Y 114.4(2) . . ?
C12 N2 Y 123.4(2) . . ?
N1 C7 C8 115.3(3) . . ?
C9 C8 C11 109.1(4) . . ?
C9 C8 C10 109.1(4) . . ?
C11 C8 C10 108.3(4) . . ?
C9 C8 C7 111.8(4) . . ?
C11 C8 C7 112.1(4) . . ?
C10 C8 C7 106.3(4) . . ?
N2 C12 C13 116.1(3) . . ?
C14 C13 C15 109.6(4) . . ?
C14 C13 C16 108.8(3) . . ?
C15 C13 C16 108.5(4) . . ?
C14 C13 C12 110.2(3) . . ?
C15 C13 C12 107.9(3) . . ?
C16 C13 C12 111.8(3) . . ?
C18 C17 O1 115.8(7) . . ?
O1 C19 C20 110.8(5) . . ?
C22 C21 O2 113.4(8) . . ?
N1 C1 C6 127.2(4) . . ?
N1 C1 C2 115.2(3) . . ?
C6 C1 C2 117.5(4) . . ?
N1 C1 Y 126.2(2) . 3_565 ?
C6 C1 Y 66.9(2) . 3_565 ?
C2 C1 Y 75.8(2) . 3_565 ?
N2 C2 C3 127.6(4) . . ?
N2 C2 C1 115.7(3) . . ?
C3 C2 C1 116.6(4) . . ?
N2 C2 Y 125.8(2) . 3_565 ?
C3 C2 Y 66.5(2) . 3_565 ?
C1 C2 Y 75.8(2) . 3_565 ?
C4 C3 C2 123.6(4) . . ?
C4 C3 Y 72.7(2) . 3_565 ?
C2 C3 Y 85.4(2) . 3_565 ?
C5 C4 C3 119.6(4) . . ?
C5 C4 Y 74.9(2) . 3_565 ?
C3 C4 Y 77.6(2) . 3_565 ?
C4 C5 C6 118.7(4) . . ?
C4 C5 Y 75.4(3) . 3_565 ?
C6 C5 Y 78.0(2) . 3_565 ?
C1 C6 C5 123.4(4) . . ?
C1 C6 Y 85.2(2) . 3_565 ?
C5 C6 Y 71.9(2) . 3_565 ?
C24 C23 O2 105.6(14) . . ?
C24A C23A O2 117.2(19) . . ?

loop_
_geom_bond_atom_site_label_1
_geom_bond_atom_site_label_2
_geom_bond_distance
_geom_bond_site_symmetry_2
_geom_bond_publ_flag
Y N2 2.289(3) . ?
Y N1 2.289(3) . ?
Y Cl1 2.6743(11) . ?
Y Cl2 2.6774(11) . ?
Y C5 2.689(4) 3_565 ?
Y C4 2.695(4) 3_565 ?
Y C3 2.757(4) 3_565 ?
Y C6 2.767(4) 3_565 ?
Y C2 2.997(4) 3_565 ?
Y C1 2.997(4) 3_565 ?
Li O2 1.934(9) . ?
Li O1 1.941(8) . ?
Li Cl1 2.358(8) . ?
Li Cl2 2.375(8) . ?
O1 C19 1.427(7) . ?
O1 C17 1.447(7) . ?
O2 C23 1.404(10) . ?
O2 C23A 1.463(15) . ?
O2 C21 1.476(9) . ?
N1 C1 1.364(5) . ?
N1 C7 1.468(5) . ?
N2 C2 1.355(5) . ?
N2 C12 1.463(5) . ?
C7 C8 1.546(6) . ?
C8 C9 1.519(7) . ?
C8 C11 1.528(6) . ?
C8 C10 1.535(6) . ?
C12 C13 1.554(5) . ?
C13 C14 1.520(6) . ?
C13 C15 1.529(6) . ?
C13 C16 1.533(6) . ?
C17 C18 1.413(11) . ?
C19 C20 1.474(8) . ?
C21 C22 1.386(11) . ?
C1 C6 1.405(5) . ?
C1 C2 1.471(6) . ?
C2 C3 1.414(5) . ?
C3 C4 1.401(6) . ?
C4 C5 1.378(7) . ?
C5 C6 1.420(6) . ?
C23 C24 1.393(15) . ?
C23A C24A 1.377(17) . ?
